data_7041848
loop_
_publ_author_name
'Majumdar, Moumita'
'Saha, Sayantani'
'Dutta, Indranil'
'Sinha, Arup'
'Bera, Jitendra K.'

_publ_section_title
;
 Inter-ligand electronic coupling mediated through a dimetal bridge:
 dependence on metal ions and ancillary ligands.
;
_journal_issue 17
_journal_name_full 'Dalton transactions (Cambridge, England : 2003)'
_journal_page_first 5660
_journal_page_last 5669
_journal_paper_doi 10.1039/c6dt04679g
_journal_volume 46
_journal_year 2017
_chemical_formula_moiety 'C26 H20 Cl2 N6 O12 Ru2 S2'
_chemical_formula_sum 'C34 H32 Cl2 N10 O12 Ru2 S2'
_chemical_formula_weight 1109.85
_chemical_name_systematic Compound2
_chemical_properties_physical ', Air-sensitive,Moisture-sensitive,Hygroscopic'
_space_group_crystal_system monoclinic
_space_group_IT_number 14
_space_group_name_Hall '-P 2yn'
_space_group_name_H-M_alt 'P 1 21/n 1'
_symmetry_space_group_name_Hall '-P 2yn'
_symmetry_space_group_name_H-M 'P 1 21/n 1'
_atom_sites_solution_hydrogens geom
_audit_creation_method SHELXL-2014/7
_audit_update_record
;
2016-11-23 deposited with the CCDC.
2017-01-26 downloaded from the CCDC.
;
_cell_angle_alpha 90
_cell_angle_beta 91.200(2)
_cell_angle_gamma 90
_cell_formula_units_Z 4
_cell_length_a 12.3747(12)
_cell_length_b 17.9206(19)
_cell_length_c 19.028(2)
_cell_measurement_reflns_used 2667
_cell_measurement_temperature 100(2)
_cell_measurement_theta_max 24.50
_cell_measurement_theta_min 2.27
_cell_volume 4218.8(8)
_computing_cell_refinement 'Bruker SAINT'
_computing_data_collection 'Bruker APEX'
_computing_data_reduction 'Bruker SAINT'
_computing_molecular_graphics Diamond
_computing_publication_material ciftab
_computing_structure_refinement 'SHELXL-2014/7 (Sheldrick, 2014)'
_diffrn_ambient_temperature 100(2)
_diffrn_measured_fraction_theta_full 0.998
_diffrn_measured_fraction_theta_max 0.987
_diffrn_measurement_device_type 'Bruker SMART APEX'
_diffrn_measurement_method 'omega scans'
_diffrn_radiation_type MoK\a
_diffrn_radiation_wavelength 0.71073
_diffrn_reflns_av_R_equivalents 0.0737
_diffrn_reflns_av_unetI/netI 0.1005
_diffrn_reflns_Laue_measured_fraction_full 0.998
_diffrn_reflns_Laue_measured_fraction_max 0.987
_diffrn_reflns_limit_h_max 16
_diffrn_reflns_limit_h_min -11
_diffrn_reflns_limit_k_max 21
_diffrn_reflns_limit_k_min -23
_diffrn_reflns_limit_l_max 16
_diffrn_reflns_limit_l_min -25
_diffrn_reflns_number 27924
_diffrn_reflns_point_group_measured_fraction_full 0.998
_diffrn_reflns_point_group_measured_fraction_max 0.987
_diffrn_reflns_theta_full 25.242
_diffrn_reflns_theta_max 28.347
_diffrn_reflns_theta_min 2.000
_exptl_absorpt_coefficient_mu 1.014
_exptl_absorpt_correction_T_max 0.8229
_exptl_absorpt_correction_T_min 0.8002
_exptl_absorpt_correction_type empirical
_exptl_absorpt_process_details SADABS
_exptl_crystal_colour blue
_exptl_crystal_density_diffrn 1.747
_exptl_crystal_description needle
_exptl_crystal_F_000 2224
_exptl_crystal_recrystallization_method 'Slow diffusion'
_exptl_crystal_size_max 0.230
_exptl_crystal_size_mid 0.220
_exptl_crystal_size_min 0.200
_refine_diff_density_max 1.090
_refine_diff_density_min -0.855
_refine_diff_density_rms 0.164
_refine_ls_extinction_method none
_refine_ls_goodness_of_fit_ref 1.001
_refine_ls_hydrogen_treatment constr
_refine_ls_matrix_type full
_refine_ls_number_parameters 544
_refine_ls_number_reflns 10396
_refine_ls_number_restraints 24
_refine_ls_restrained_S_all 1.000
_refine_ls_R_factor_all 0.0986
_refine_ls_R_factor_gt 0.0579
_refine_ls_shift/su_max 0.015
_refine_ls_shift/su_mean 0.000
_refine_ls_structure_factor_coef Fsqd
_refine_ls_weighting_details 'w=1/[\s^2^(Fo^2^)+(0.0476P)^2^] where P=(Fo^2^+2Fc^2^)/3'
_refine_ls_weighting_scheme calc
_refine_ls_wR_factor_gt 0.1104
_refine_ls_wR_factor_ref 0.1263
_reflns_Friedel_coverage 0.000
_reflns_number_gt 6936
_reflns_number_total 10396
_reflns_threshold_expression 'I > 2\s(I)'
_cod_data_source_file c6dt04679g2.cif
_cod_data_source_block Compound3A
_cod_depositor_comments 'Adding full bibliography for 7041845--7041850.cif.'
_cod_original_cell_volume 4218.7(8)
_cod_database_code 7041848
_shelx_shelxl_version_number 2014/7
_shelx_space_group_comment
;
The symmetry employed for this shelxl refinement is uniquely defined
by the following loop, which should always be used as a source of
symmetry information in preference to the above space-group names.
They are only intended as comments.
;
_shelx_estimated_absorpt_t_min 0.800
_shelx_estimated_absorpt_t_max 0.823

loop_
_space_group_symop_operation_xyz
'x, y, z'
'-x+1/2, y+1/2, -z+1/2'
'-x, -y, -z'
'x-1/2, -y-1/2, z-1/2'

loop_
_atom_site_label
_atom_site_type_symbol
_atom_site_fract_x
_atom_site_fract_y
_atom_site_fract_z
_atom_site_U_iso_or_equiv
_atom_site_adp_type
_atom_site_occupancy
_atom_site_site_symmetry_order
_atom_site_calc_flag
_atom_site_refinement_flags_posn
_atom_site_refinement_flags_adp
Ru1 Ru 0.08434(3) 0.79407(2) 0.02328(2) 0.00901(10) Uani 1 1 d . .
Ru2 Ru 0.01118(3) 0.70738(2) -0.05229(2) 0.00949(10) Uani 1 1 d . .
S1 S -0.16377(10) 0.48289(6) -0.08734(7) 0.0156(3) Uani 1 1 d . .
S2 S 0.05532(10) 1.02335(7) 0.13627(7) 0.0170(3) Uani 1 1 d . .
Cl1 Cl -0.36239(10) 0.67402(8) 0.07029(8) 0.0252(3) Uani 1 1 d D .
O1 O 0.2247(2) 0.73264(17) 0.03021(18) 0.0134(7) Uani 1 1 d . .
N1 N 0.0240(3) 0.7378(2) 0.1087(2) 0.0097(8) Uani 1 1 d . .
O4 O 0.0660(3) 0.76539(17) -0.13768(18) 0.0144(7) Uani 1 1 d . .
N5 N -0.0555(3) 0.8550(2) 0.0171(2) 0.0105(8) Uani 1 1 d . .
O2 O 0.1582(2) 0.65105(17) -0.04808(18) 0.0134(7) Uani 1 1 d . .
N2 N -0.0434(3) 0.6473(2) 0.0316(2) 0.0109(8) Uani 1 1 d . .
N4 N -0.1327(3) 0.7667(2) -0.0571(2) 0.0115(8) Uani 1 1 d . .
O3 O 0.1433(2) 0.84867(16) -0.06499(17) 0.0120(7) Uani 1 1 d . .
N6 N 0.1244(3) 0.8999(2) 0.0864(2) 0.0121(6) Uani 1 1 d . U
C3 C 0.1241(4) 0.8237(2) -0.1259(3) 0.0132(10) Uani 1 1 d . .
C9 C -0.0306(3) 0.6708(2) 0.0995(3) 0.0101(10) Uani 1 1 d . .
C1 C 0.2333(4) 0.6754(3) -0.0085(3) 0.0151(11) Uani 1 1 d . .
C2 C 0.3396(4) 0.6342(3) -0.0072(3) 0.0220(12) Uani 1 1 d . .
H2A H 0.3273 0.5817 -0.0194 0.033 Uiso 1 1 calc R U
H2B H 0.3727 0.6374 0.0399 0.033 Uiso 1 1 calc R U
H2C H 0.3881 0.6568 -0.0413 0.033 Uiso 1 1 calc R U
C20 C -0.1439(4) 0.8321(2) -0.0208(3) 0.0118(10) Uani 1 1 d . .
C13 C -0.1021(4) 0.5609(3) -0.0531(3) 0.0135(10) Uani 1 1 d . .
C4 C 0.1691(4) 0.8624(3) -0.1885(3) 0.0163(11) Uani 1 1 d . .
H4A H 0.1969 0.9115 -0.1745 0.024 Uiso 1 1 calc R U
H4B H 0.1120 0.8685 -0.2245 0.024 Uiso 1 1 calc R U
H4C H 0.2280 0.8325 -0.2076 0.024 Uiso 1 1 calc R U
C24 C 0.0382(4) 0.9431(2) 0.0886(3) 0.0116(10) Uani 1 1 d . .
C19 C -0.2415(4) 0.8730(3) -0.0219(3) 0.0152(11) Uani 1 1 d . .
C7 C -0.0587(4) 0.6608(3) 0.2244(3) 0.0132(10) Uani 1 1 d . .
H7 H -0.0853 0.6348 0.2640 0.016 Uiso 1 1 calc R U
N3 N -0.0590(3) 0.6039(2) -0.1018(2) 0.0129(9) Uani 1 1 d . .
C15 C -0.1267(4) 0.5086(3) -0.1695(3) 0.0170(11) Uani 1 1 d . .
H15 H -0.1424 0.4808 -0.2110 0.020 Uiso 1 1 calc R U
C8 C -0.0718(3) 0.6311(2) 0.1568(3) 0.0115(10) Uani 1 1 d . .
O8 O -0.2605(3) 0.7123(2) 0.0740(2) 0.0351(11) Uani 1 1 d D .
C10 C -0.1237(4) 0.5622(3) 0.1426(3) 0.0144(10) Uani 1 1 d . .
H10 H -0.1511 0.5331 0.1800 0.017 Uiso 1 1 calc R U
C23 C -0.0614(4) 0.9208(2) 0.0516(2) 0.0105(10) Uani 1 1 d . .
C17 C -0.3147(4) 0.7803(3) -0.0995(3) 0.0185(11) Uani 1 1 d . .
H17 H -0.3724 0.7611 -0.1278 0.022 Uiso 1 1 calc R U
C22 C -0.1569(4) 0.9645(3) 0.0524(3) 0.0158(11) Uani 1 1 d . .
H22 H -0.1587 1.0099 0.0781 0.019 Uiso 1 1 calc R U
C18 C -0.3282(4) 0.8451(3) -0.0639(3) 0.0183(11) Uani 1 1 d . .
H18 H -0.3948 0.8713 -0.0670 0.022 Uiso 1 1 calc R U
C16 C -0.2179(4) 0.7420(3) -0.0952(3) 0.0164(11) Uani 1 1 d . .
H16 H -0.2114 0.6964 -0.1201 0.020 Uiso 1 1 calc R U
C26 C 0.1857(4) 0.9989(3) 0.1539(3) 0.0146(10) Uani 1 1 d . .
H26 H 0.2355 1.0280 0.1809 0.018 Uiso 1 1 calc R U
C25 C 0.2092(4) 0.9319(2) 0.1241(3) 0.0121(6) Uani 1 1 d . U
H25 H 0.2782 0.9090 0.1287 0.015 Uiso 1 1 calc R U
C5 C 0.0349(4) 0.7636(3) 0.1740(3) 0.0141(10) Uani 1 1 d . .
H5 H 0.0733 0.8090 0.1810 0.017 Uiso 1 1 calc R U
O6 O -0.4470(3) 0.7282(2) 0.0584(3) 0.0458(13) Uani 1 1 d D .
C6 C -0.0069(4) 0.7280(3) 0.2327(3) 0.0162(11) Uani 1 1 d . .
H6 H 0.0005 0.7500 0.2780 0.019 Uiso 1 1 calc R U
C21 C -0.2456(4) 0.9406(3) 0.0160(3) 0.0163(11) Uani 1 1 d . .
H21 H -0.3102 0.9692 0.0160 0.020 Uiso 1 1 calc R U
C12 C -0.0945(4) 0.5817(2) 0.0202(3) 0.0126(10) Uani 1 1 d . .
C11 C -0.1343(4) 0.5380(3) 0.0754(3) 0.0140(10) Uani 1 1 d . .
H11 H -0.1686 0.4916 0.0655 0.017 Uiso 1 1 calc R U
O5 O -0.3790(4) 0.6355(3) 0.1342(2) 0.0531(13) Uani 1 1 d D .
C14 C -0.0720(4) 0.5738(3) -0.1678(3) 0.0155(10) Uani 1 1 d . .
H14 H -0.0447 0.5968 -0.2088 0.019 Uiso 1 1 calc R U
O7 O -0.3602(4) 0.6217(3) 0.0138(3) 0.0531(13) Uani 1 1 d D .
Cl2 Cl 0.50889(9) -0.00981(6) 0.15029(6) 0.0154(3) Uani 1 1 d D .
O11 O 0.4729(3) -0.08484(18) 0.16503(19) 0.0217(8) Uani 1 1 d D .
O9 O 0.6156(3) 0.0005(2) 0.1804(2) 0.0289(10) Uani 1 1 d D .
O10 O 0.5114(3) 0.0010(2) 0.07554(19) 0.0271(9) Uani 1 1 d D .
O12 O 0.4358(3) 0.04306(19) 0.18062(19) 0.0225(8) Uani 1 1 d D .
C2S C 0.3951(4) 0.8561(3) 0.0023(3) 0.0218(12) Uani 1 1 d . .
H2S1 H 0.3239 0.8792 0.0077 0.033 Uiso 1 1 calc R U
H2S2 H 0.4507 0.8950 0.0020 0.033 Uiso 1 1 calc R U
H2S3 H 0.4094 0.8218 0.0415 0.033 Uiso 1 1 calc R U
C1S C 0.3967(4) 0.8148(3) -0.0640(3) 0.0191(11) Uani 1 1 d . .
C5S C 0.7996(5) -0.1208(3) 0.2258(3) 0.0336(15) Uani 1 1 d . .
C6S C 0.7097(5) -0.1730(3) 0.2229(4) 0.0450(18) Uani 1 1 d . .
H6S1 H 0.6461 -0.1484 0.2018 0.068 Uiso 1 1 calc R U
H6S2 H 0.6931 -0.1895 0.2706 0.068 Uiso 1 1 calc R U
H6S3 H 0.7292 -0.2163 0.1944 0.068 Uiso 1 1 calc R U
N1S N 0.3978(4) 0.7827(3) -0.1145(2) 0.0270(11) Uani 1 1 d . .
N2S N -0.3518(4) 0.6269(3) -0.2017(3) 0.0311(12) Uiso 1 1 d . .
C3S C -0.4005(4) 0.5837(3) -0.1730(3) 0.0259(13) Uiso 1 1 d . .
N3S N 0.8690(4) -0.0806(3) 0.2267(3) 0.0506(16) Uani 1 1 d . .
C7S C 0.3371(5) 0.6796(3) 0.2087(3) 0.0300(14) Uani 1 1 d . .
N4S N 0.2919(5) 0.6260(3) 0.2103(3) 0.0543(17) Uani 1 1 d . .
C4S C -0.4628(5) 0.5275(3) -0.1360(4) 0.0405(16) Uiso 1 1 d . .
H4S1 H -0.4380 0.4777 -0.1493 0.061 Uiso 1 1 calc R U
H4S2 H -0.5396 0.5329 -0.1486 0.061 Uiso 1 1 calc R U
H4S3 H -0.4527 0.5343 -0.0852 0.061 Uiso 1 1 calc R U
C8S C 0.3953(5) 0.7508(3) 0.2065(4) 0.0408(17) Uani 1 1 d . .
H8S1 H 0.4314 0.7555 0.1614 0.061 Uiso 1 1 calc R U
H8S2 H 0.4494 0.7525 0.2449 0.061 Uiso 1 1 calc R U
H8S3 H 0.3440 0.7920 0.2118 0.061 Uiso 1 1 calc R U

loop_
_atom_site_aniso_label
_atom_site_aniso_U_11
_atom_site_aniso_U_22
_atom_site_aniso_U_33
_atom_site_aniso_U_23
_atom_site_aniso_U_13
_atom_site_aniso_U_12
Ru1 0.00874(19) 0.00811(19) 0.0101(2) 0.00010(15) -0.00066(15) -0.00032(14)
Ru2 0.01050(19) 0.00794(19) 0.0100(2) -0.00028(15) -0.00029(15) -0.00027(14)
S1 0.0174(6) 0.0118(6) 0.0174(7) -0.0029(5) -0.0011(5) -0.0030(5)
S2 0.0177(6) 0.0125(6) 0.0208(7) -0.0056(5) -0.0009(5) -0.0016(5)
Cl1 0.0210(7) 0.0294(7) 0.0251(8) 0.0019(6) -0.0024(6) 0.0015(6)
O1 0.0127(17) 0.0104(16) 0.0171(19) -0.0003(14) -0.0008(14) 0.0009(13)
N1 0.0109(19) 0.0081(18) 0.010(2) 0.0014(16) -0.0007(16) 0.0021(15)
O4 0.0186(18) 0.0119(16) 0.0125(19) -0.0006(14) -0.0004(14) -0.0024(14)
N5 0.013(2) 0.012(2) 0.007(2) 0.0031(16) 0.0021(16) -0.0042(15)
O2 0.0084(16) 0.0120(16) 0.020(2) -0.0028(14) 0.0021(14) 0.0012(13)
N2 0.0096(19) 0.0109(19) 0.012(2) -0.0015(16) 0.0033(16) 0.0016(15)
N4 0.010(2) 0.014(2) 0.011(2) 0.0023(16) -0.0015(16) -0.0015(15)
O3 0.0130(17) 0.0079(16) 0.0149(19) -0.0011(14) -0.0026(14) -0.0006(13)
N6 0.0104(15) 0.0128(15) 0.0130(17) 0.0030(13) -0.0041(12) 0.0001(12)
C3 0.014(2) 0.008(2) 0.018(3) -0.001(2) 0.003(2) 0.0058(19)
C9 0.005(2) 0.009(2) 0.016(3) 0.0029(19) -0.0019(19) 0.0037(17)
C1 0.016(3) 0.011(2) 0.019(3) 0.009(2) 0.002(2) -0.0027(19)
C2 0.010(2) 0.018(3) 0.039(4) -0.002(2) -0.002(2) 0.004(2)
C20 0.013(2) 0.012(2) 0.011(3) -0.0001(19) 0.0018(19) -0.0023(19)
C13 0.008(2) 0.012(2) 0.021(3) -0.001(2) -0.001(2) -0.0003(18)
C4 0.018(3) 0.015(2) 0.015(3) 0.002(2) -0.001(2) -0.007(2)
C24 0.014(2) 0.008(2) 0.013(3) -0.0056(19) 0.002(2) 0.0007(18)
C19 0.011(2) 0.014(2) 0.020(3) 0.006(2) 0.007(2) 0.0033(19)
C7 0.011(2) 0.019(3) 0.009(3) 0.001(2) 0.0001(19) 0.0028(19)
N3 0.013(2) 0.013(2) 0.013(2) 0.0016(17) 0.0011(17) 0.0043(16)
C15 0.017(3) 0.015(2) 0.018(3) -0.003(2) -0.005(2) 0.002(2)
C8 0.009(2) 0.009(2) 0.017(3) 0.0045(19) -0.0007(19) 0.0033(18)
O8 0.015(2) 0.042(2) 0.048(3) 0.010(2) -0.0042(19) -0.0028(17)
C10 0.015(2) 0.013(2) 0.016(3) 0.006(2) 0.003(2) -0.0005(19)
C23 0.014(2) 0.007(2) 0.011(2) 0.0008(18) 0.0017(19) -0.0004(18)
C17 0.014(3) 0.020(3) 0.021(3) 0.001(2) -0.009(2) -0.001(2)
C22 0.015(3) 0.015(2) 0.017(3) -0.004(2) 0.003(2) 0.002(2)
C18 0.017(3) 0.019(3) 0.019(3) 0.003(2) -0.002(2) 0.003(2)
C16 0.014(2) 0.015(2) 0.019(3) -0.001(2) -0.007(2) -0.003(2)
C26 0.012(2) 0.017(2) 0.015(3) 0.003(2) -0.007(2) -0.0006(19)
C25 0.0104(15) 0.0128(15) 0.0130(17) 0.0030(13) -0.0041(12) 0.0001(12)
C5 0.013(2) 0.014(2) 0.016(3) 0.000(2) -0.003(2) 0.0027(19)
O6 0.018(2) 0.051(3) 0.068(4) 0.002(3) -0.007(2) 0.0122(19)
C6 0.020(3) 0.018(3) 0.011(3) -0.004(2) -0.004(2) 0.001(2)
C21 0.013(2) 0.016(2) 0.021(3) 0.005(2) 0.003(2) 0.005(2)
C12 0.009(2) 0.012(2) 0.017(3) -0.001(2) -0.0024(19) 0.0015(18)
C11 0.014(2) 0.010(2) 0.018(3) 0.001(2) 0.001(2) -0.0006(18)
O5 0.058(3) 0.060(3) 0.042(3) 0.020(3) 0.015(2) -0.004(2)
C14 0.017(3) 0.017(3) 0.012(3) -0.002(2) 0.002(2) 0.003(2)
O7 0.058(3) 0.056(3) 0.045(3) -0.025(3) -0.010(2) 0.004(2)
Cl2 0.0159(6) 0.0162(6) 0.0140(6) -0.0009(5) -0.0011(5) -0.0015(5)
O11 0.022(2) 0.0183(19) 0.024(2) 0.0031(16) -0.0032(16) -0.0076(15)
O9 0.0151(19) 0.024(2) 0.046(3) -0.0073(19) -0.0136(18) -0.0012(15)
O10 0.039(2) 0.023(2) 0.019(2) 0.0020(17) 0.0034(18) 0.0014(17)
O12 0.0172(19) 0.028(2) 0.022(2) -0.0037(17) 0.0040(16) 0.0034(15)
C2S 0.022(3) 0.021(3) 0.022(3) -0.002(2) 0.002(2) -0.007(2)
C1S 0.015(3) 0.016(3) 0.026(3) 0.005(2) 0.003(2) 0.000(2)
C5S 0.032(3) 0.037(4) 0.032(4) 0.017(3) 0.002(3) 0.007(3)
C6S 0.037(4) 0.028(3) 0.070(6) 0.010(3) -0.005(3) -0.002(3)
N1S 0.027(3) 0.039(3) 0.015(3) -0.003(2) 0.006(2) 0.005(2)
N3S 0.039(3) 0.064(4) 0.049(4) 0.023(3) -0.007(3) -0.018(3)
C7S 0.037(3) 0.025(3) 0.028(4) 0.004(3) 0.001(3) -0.001(3)
N4S 0.065(4) 0.034(3) 0.064(5) 0.003(3) 0.006(3) -0.019(3)
C8S 0.059(4) 0.024(3) 0.039(4) 0.002(3) -0.001(3) -0.018(3)

loop_
_atom_type_symbol
_atom_type_description
_atom_type_scat_dispersion_real
_atom_type_scat_dispersion_imag
_atom_type_scat_source
C C 0.0033 0.0016 'International Tables Vol C Tables 4.2.6.8 and 6.1.1.4'
H H 0.0000 0.0000 'International Tables Vol C Tables 4.2.6.8 and 6.1.1.4'
N N 0.0061 0.0033 'International Tables Vol C Tables 4.2.6.8 and 6.1.1.4'
O O 0.0106 0.0060 'International Tables Vol C Tables 4.2.6.8 and 6.1.1.4'
Ru Ru -1.2594 0.8363 'International Tables Vol C Tables 4.2.6.8 and 6.1.1.4'
S S 0.1246 0.1234 'International Tables Vol C Tables 4.2.6.8 and 6.1.1.4'
Cl Cl 0.1484 0.1585 'International Tables Vol C Tables 4.2.6.8 and 6.1.1.4'

loop_
_geom_angle_atom_site_label_1
_geom_angle_atom_site_label_2
_geom_angle_atom_site_label_3
_geom_angle
N5 Ru1 O1 179.62(15)
N5 Ru1 N1 89.24(14)
O1 Ru1 N1 90.41(13)
N5 Ru1 O3 90.73(13)
O1 Ru1 O3 89.62(12)
N1 Ru1 O3 178.37(13)
N5 Ru1 Ru2 90.19(10)
O1 Ru1 Ru2 89.97(9)
N1 Ru1 Ru2 91.06(11)
O3 Ru1 Ru2 87.31(8)
N5 Ru1 N6 76.23(14)
O1 Ru1 N6 103.64(12)
N1 Ru1 N6 93.95(14)
O3 Ru1 N6 87.63(13)
Ru2 Ru1 N6 165.44(9)
N2 Ru2 O4 178.70(14)
N2 Ru2 N4 90.41(15)
O4 Ru2 N4 90.17(14)
N2 Ru2 O2 90.98(14)
O4 Ru2 O2 88.46(13)
N4 Ru2 O2 178.15(13)
N2 Ru2 N3 76.26(15)
O4 Ru2 N3 102.54(14)
N4 Ru2 N3 94.63(14)
O2 Ru2 N3 86.89(12)
N2 Ru2 Ru1 89.98(11)
O4 Ru2 Ru1 91.17(9)
N4 Ru2 Ru1 90.44(11)
O2 Ru2 Ru1 88.34(9)
N3 Ru2 Ru1 165.34(10)
C15 S1 C13 90.2(2)
C26 S2 C24 89.7(2)
O5 Cl1 O7 109.3(3)
O5 Cl1 O8 109.6(3)
O7 Cl1 O8 108.7(3)
O5 Cl1 O6 110.1(3)
O7 Cl1 O6 110.5(3)
O8 Cl1 O6 108.6(2)
C1 O1 Ru1 118.4(3)
C5 N1 C9 117.3(4)
C5 N1 Ru1 122.3(3)
C9 N1 Ru1 120.4(3)
C3 O4 Ru2 117.8(3)
C23 N5 C20 118.0(4)
C23 N5 Ru1 119.4(3)
C20 N5 Ru1 122.6(3)
C1 O2 Ru2 119.2(3)
C12 N2 C9 117.6(4)
C12 N2 Ru2 119.6(3)
C9 N2 Ru2 122.8(3)
C16 N4 C20 118.0(4)
C16 N4 Ru2 121.2(3)
C20 N4 Ru2 120.8(3)
C3 O3 Ru1 120.7(3)
C24 N6 C25 110.2(4)
C24 N6 Ru1 109.6(3)
C25 N6 Ru1 140.1(3)
O3 C3 O4 122.9(4)
O3 C3 C4 120.1(4)
O4 C3 C4 117.0(4)
N2 C9 N1 115.6(4)
N2 C9 C8 122.8(4)
N1 C9 C8 121.6(4)
O2 C1 O1 123.8(4)
O2 C1 C2 118.2(4)
O1 C1 C2 118.0(4)
N5 C20 N4 115.9(4)
N5 C20 C19 122.0(4)
N4 C20 C19 122.1(4)
N3 C13 C12 120.4(4)
N3 C13 S1 113.0(4)
C12 C13 S1 126.6(4)
N6 C24 C23 119.9(4)
N6 C24 S2 114.8(3)
C23 C24 S2 125.4(3)
C21 C19 C20 118.5(4)
C21 C19 C18 123.8(4)
C20 C19 C18 117.7(4)
C6 C7 C8 119.0(5)
C13 N3 C14 111.7(4)
C13 N3 Ru2 110.2(3)
C14 N3 Ru2 138.1(3)
C14 C15 S1 110.8(4)
C7 C8 C9 118.9(4)
C7 C8 C10 123.5(4)
C9 C8 C10 117.6(5)
C11 C10 C8 119.7(5)
N5 C23 C22 122.7(4)
N5 C23 C24 114.7(4)
C22 C23 C24 122.6(4)
C18 C17 C16 120.7(5)
C21 C22 C23 119.1(4)
C17 C18 C19 119.0(4)
N4 C16 C17 122.6(5)
C25 C26 S2 110.8(3)
C26 C25 N6 114.6(4)
N1 C5 C6 123.9(4)
C7 C6 C5 119.3(5)
C22 C21 C19 119.7(4)
N2 C12 C11 122.4(4)
N2 C12 C13 113.5(4)
C11 C12 C13 124.1(4)
C10 C11 C12 119.8(4)
C15 C14 N3 114.3(5)
O10 Cl2 O12 109.6(2)
O10 Cl2 O9 109.7(2)
O12 Cl2 O9 109.6(2)
O10 Cl2 O11 109.3(2)
O12 Cl2 O11 109.6(2)
O9 Cl2 O11 109.1(2)
N1S C1S C2S 179.5(6)
N3S C5S C6S 178.7(7)
N2S C3S C4S 179.5(7)
N4S C7S C8S 179.2(7)

loop_
_geom_bond_atom_site_label_1
_geom_bond_atom_site_label_2
_geom_bond_distance
Ru1 N5 2.047(4)
Ru1 O1 2.059(3)
Ru1 N1 2.065(4)
Ru1 O3 2.089(3)
Ru1 Ru2 2.2906(5)
Ru1 N6 2.293(4)
Ru2 N2 2.050(4)
Ru2 O4 2.056(3)
Ru2 N4 2.074(4)
Ru2 O2 2.080(3)
Ru2 N3 2.246(4)
S1 C15 1.703(5)
S1 C13 1.714(5)
S2 C26 1.699(5)
S2 C24 1.712(5)
Cl1 O5 1.417(4)
Cl1 O7 1.428(4)
Cl1 O8 1.436(4)
Cl1 O6 1.443(4)
O1 C1 1.268(6)
N1 C5 1.329(6)
N1 C9 1.388(5)
O4 C3 1.285(5)
N5 C23 1.352(6)
N5 C20 1.360(6)
O2 C1 1.262(5)
N2 C12 1.352(5)
N2 C9 1.365(6)
N4 C16 1.341(5)
N4 C20 1.370(6)
O3 C3 1.260(6)
N6 C24 1.319(5)
N6 C25 1.383(5)
C3 C4 1.497(7)
C9 C8 1.406(6)
C1 C2 1.508(6)
C20 C19 1.413(6)
C13 N3 1.326(6)
C13 C12 1.445(7)
C24 C23 1.462(6)
C19 C21 1.411(7)
C19 C18 1.414(7)
C7 C6 1.372(6)
C7 C8 1.399(6)
N3 C14 1.374(6)
C15 C14 1.351(6)
C8 C10 1.415(6)
C10 C11 1.353(7)
C23 C22 1.418(6)
C17 C18 1.357(7)
C17 C16 1.382(6)
C22 C21 1.355(6)
C26 C25 1.363(6)
C5 C6 1.396(7)
C12 C11 1.407(7)
Cl2 O10 1.436(4)
Cl2 O12 1.439(3)
Cl2 O9 1.440(3)
Cl2 O11 1.446(3)
C2S C1S 1.464(7)
C1S N1S 1.119(7)
C5S N3S 1.122(7)
C5S C6S 1.453(8)
N2S C3S 1.129(7)
C3S C4S 1.458(8)
C7S N4S 1.112(7)
C7S C8S 1.467(8)
